data_7718837
loop_
_publ_author_name
'Wen, Yisong'
'Cabr&#xe9;, Albert'
'Benet-Buchholz, Jordi'
'Riera, Antoni'
'Verdaguer, Xavier'

_publ_section_title
;
 Chiral CNN pincer Ir(III)-H complexes. Transient ligand and counterion
 influences in the asymmetric hydrogenation of imines and quinolines.
;
_journal_issue 26
_journal_name_full 'Dalton transactions (Cambridge, England : 2003)'
_journal_page_first 10246
_journal_page_last 10253
_journal_paper_doi 10.1039/d5dt00667h
_journal_volume 54
_journal_year 2025
_chemical_absolute_configuration ad
_chemical_formula_sum 'C9.29 H9.03 B0.13 F3.1 Ir0.13 N0.39 O0.13 P0.13'
_chemical_formula_weight 217.20
_space_group_crystal_system orthorhombic
_space_group_IT_number 19
_space_group_name_Hall 'P 2ac 2ab'
_space_group_name_H-M_alt 'P 21 21 21'
_atom_sites_solution_hydrogens mixed
_audit_creation_method SHELXL-2018/3
_audit_update_record
;
2025-03-11 deposited with the CCDC.	2025-05-27 downloaded from the CCDC.
;
_cell_angle_alpha 90
_cell_angle_beta 90
_cell_angle_gamma 90
_cell_formula_units_Z 31
_cell_length_a 13.1050(2)
_cell_length_b 20.1498(3)
_cell_length_c 27.2687(3)
_cell_measurement_reflns_used 32182
_cell_measurement_temperature 293(2)
_cell_measurement_theta_max 31.7560
_cell_measurement_theta_min 2.4400
_cell_volume 7200.66(17)
_computing_cell_refinement 'CrysAlisPro 1.171.40.35 (Rigaku OD, 2018)'
_computing_data_collection 'CrysAlisPro 1.171.40.35 (Rigaku OD, 2018)'
_computing_data_reduction 'CrysAlisPro 1.171.40.35 (Rigaku OD, 2018)'
_computing_molecular_graphics
;
 SHELXle: C.B. Huebschle, G.M. Sheldrick & B. Dittrich
 J.Appl.Cryst. (2011) 44, 1281-1284.
;
_computing_publication_material 'SHELXL-2018/3 (Sheldrick, 2018)'
_computing_structure_refinement 'SHELXL-2018/3 (Sheldrick, 2018)'
_computing_structure_solution
;
  SHELXT V2018/2 (Sheldrick 2018); G.M. Sheldrick (2015)
 "SHELXT - Integrated space-group and crystal-structure
 determination", Acta Cryst., A71, 3-8. 
;
_diffrn_ambient_temperature 293(2)
_diffrn_detector_area_resol_mean 5.8140
_diffrn_detector_type 'PILATUS 200K'
_diffrn_measured_fraction_theta_full 0.999
_diffrn_measured_fraction_theta_max 0.951
_diffrn_measurement_device_type '1/4chi goniometer'
_diffrn_measurement_method
;
 Fullsphere data collection, phi and omega scans
;
_diffrn_radiation_monochromator 'Confocal Max Flux optic'
_diffrn_radiation_type MoK\a
_diffrn_radiation_wavelength 0.71075
_diffrn_reflns_av_R_equivalents 0.0268
_diffrn_reflns_av_unetI/netI 0.0346
_diffrn_reflns_Laue_measured_fraction_full 0.999
_diffrn_reflns_Laue_measured_fraction_max 0.951
_diffrn_reflns_limit_h_max 19
_diffrn_reflns_limit_h_min -19
_diffrn_reflns_limit_k_max 29
_diffrn_reflns_limit_k_min -29
_diffrn_reflns_limit_l_max 39
_diffrn_reflns_limit_l_min -40
_diffrn_reflns_number 64017
_diffrn_reflns_point_group_measured_fraction_full 0.997
_diffrn_reflns_point_group_measured_fraction_max 0.914
_diffrn_reflns_theta_full 25.242
_diffrn_reflns_theta_max 31.977
_diffrn_reflns_theta_min 2.381
_diffrn_source 'Microfocus rotating anode X-ray tube'
_diffrn_source_current 24
_diffrn_source_power 50
_diffrn_source_size '0.2 mm x 0.2 mm fine focus'
_diffrn_source_type 'Rigaku MicroMax-007HF'
_exptl_absorpt_coefficient_mu 1.984
_exptl_absorpt_correction_T_max 1.00000
_exptl_absorpt_correction_T_min 0.58609
_exptl_absorpt_correction_type multi-scan
_exptl_absorpt_process_details
;
 CrysAlisPro 1.171.40.35a (Rigaku Oxford Diffraction, 2018)
 Empirical absorption correction using spherical harmonics,
 implemented in SCALE3 ABSPACK scaling algorithm.
;
_exptl_crystal_colour 'light yellow'
_exptl_crystal_density_diffrn 1.553
_exptl_crystal_description block
_exptl_crystal_F_000 3376
_exptl_crystal_size_max 0.40
_exptl_crystal_size_mid 0.20
_exptl_crystal_size_min 0.05
_refine_diff_density_max 2.157
_refine_diff_density_min -0.838
_refine_diff_density_rms 0.080
_refine_ls_abs_structure_details
;
 Flack x determined using 8754 quotients [(I+)-(I-)]/[(I+)+(I-)]
 (Parsons, Flack and Wagner, Acta Cryst. B69 (2013) 249-259).
;
_refine_ls_abs_structure_Flack -0.0119(14)
_refine_ls_extinction_method none
_refine_ls_goodness_of_fit_ref 1.048
_refine_ls_hydrogen_treatment constr
_refine_ls_matrix_type full
_refine_ls_number_parameters 1098
_refine_ls_number_reflns 22797
_refine_ls_number_restraints 441
_refine_ls_restrained_S_all 1.101
_refine_ls_R_factor_all 0.0323
_refine_ls_R_factor_gt 0.0282
_refine_ls_shift/su_max 0.005
_refine_ls_shift/su_mean 0.000
_refine_ls_structure_factor_coef Fsqd
_refine_ls_weighting_details 'w=1/[\s^2^(Fo^2^)+(0.0394P)^2^+0.7660P] where P=(Fo^2^+2Fc^2^)/3'
_refine_ls_weighting_scheme calc
_refine_ls_wR_factor_gt 0.0661
_refine_ls_wR_factor_ref 0.0673
_reflns_Friedel_coverage 0.779
_reflns_Friedel_fraction_full 0.994
_reflns_Friedel_fraction_max 0.869
_reflns_number_gt 21186
_reflns_number_total 22797
_reflns_threshold_expression 'I > 2\s(I)'
_cod_data_source_file d5dt00667h2.cif
_cod_data_source_block ACMM96ABDLT
_cod_depositor_comments 'Adding full bibliography for 7718837--7718838.cif.'
_cod_original_formula_sum 'C9.29 H9.03 B0.13 F3.10 Ir0.13 N0.39 O0.13 P0.13'
_cod_database_code 7718837
_shelx_shelxl_version_number 2018/3
_shelx_space_group_comment
;
The symmetry employed for this shelxl refinement is uniquely defined
by the following loop, which should always be used as a source of
symmetry information in preference to the above space-group names.
They are only intended as comments.
;

loop_
_space_group_symop_operation_xyz
'x, y, z'
'-x+1/2, -y, z+1/2'
'-x, y+1/2, -z+1/2'
'x+1/2, -y+1/2, -z'

loop_
_atom_site_label
_atom_site_type_symbol
_atom_site_fract_x
_atom_site_fract_y
_atom_site_fract_z
_atom_site_U_iso_or_equiv
_atom_site_adp_type
_atom_site_occupancy
_atom_site_site_symmetry_order
_atom_site_calc_flag
_atom_site_refinement_flags_posn
_atom_site_refinement_flags_adp
_atom_site_refinement_flags_occupancy
_atom_site_disorder_assembly
_atom_site_disorder_group
Ir1 Ir 0.18312(2) 0.11620(2) 0.80361(2) 0.01783(3) Uani 1 1 d . . . . .
H1I H 0.250445 0.136686 0.849890 0.027 Uiso 1 1 d R U . . .
H2I H 0.192445 0.040187 0.808190 0.027 Uiso 1 1 d R U . . .
C1 C 0.1346(3) 0.28012(18) 0.81802(12) 0.0230(7) Uani 1 1 d . . . . .
H1 H 0.205863 0.294247 0.821089 0.028 Uiso 1 1 calc R U . . .
O1 O 0.03529(19) 0.28355(12) 0.74444(9) 0.0252(5) Uani 1 1 d . . . . .
N1 N 0.1317(2) 0.21570(14) 0.79138(9) 0.0191(5) Uani 1 1 d . . . . .
P1 P 0.34569(6) 0.11427(5) 0.77666(3) 0.01870(14) Uani 1 1 d . . . . .
C2 C 0.0797(3) 0.32735(19) 0.78222(14) 0.0278(7) Uani 1 1 d . . . . .
H2A H 0.026674 0.352177 0.798963 0.033 Uiso 1 1 calc R U . . .
H2AB H 0.127525 0.358365 0.767685 0.033 Uiso 1 1 calc R U . . .
N2 N 0.09697(19) 0.10925(15) 0.73292(9) 0.0183(5) Uani 1 1 d . . . . .
C3 C 0.0752(2) 0.22386(17) 0.75328(11) 0.0196(6) Uani 1 1 d . . . . .
N3 N 0.0454(2) 0.09456(15) 0.84357(10) 0.0260(6) Uani 1 1 d . . . . .
C4 C 0.0886(3) 0.2744(2) 0.86937(13) 0.0301(8) Uani 1 1 d . . . . .
H4 H 0.122209 0.236964 0.885643 0.036 Uiso 1 1 calc R U . . .
C5 C -0.0260(3) 0.2600(2) 0.86941(16) 0.0377(9) Uani 1 1 d . . . . .
H5A H -0.047890 0.250187 0.902206 0.057 Uiso 1 1 calc R U . . .
H5B H -0.039804 0.222692 0.848566 0.057 Uiso 1 1 calc R U . . .
H5C H -0.062193 0.298162 0.857472 0.057 Uiso 1 1 calc R U . . .
C6 C 0.1135(4) 0.3366(2) 0.89908(16) 0.0447(11) Uani 1 1 d . . . . .
H6A H 0.090459 0.330892 0.932226 0.067 Uiso 1 1 calc R U . . .
H6B H 0.079865 0.374221 0.884749 0.067 Uiso 1 1 calc R U . . .
H6C H 0.185943 0.343814 0.898938 0.067 Uiso 1 1 calc R U . . .
C7 C 0.0571(2) 0.16906(17) 0.71899(11) 0.0192(6) Uani 1 1 d . . . . .
C8 C 0.0056(3) 0.17913(19) 0.67507(12) 0.0237(7) Uani 1 1 d . . . . .
H8 H -0.020412 0.220709 0.667167 0.028 Uiso 1 1 calc R U . . .
C9 C -0.0061(3) 0.12631(19) 0.64344(12) 0.0267(8) Uani 1 1 d . . . . .
H9 H -0.039493 0.131599 0.613599 0.032 Uiso 1 1 calc R U . . .
C10 C 0.0328(3) 0.0656(2) 0.65701(12) 0.0260(7) Uani 1 1 d . . . . .
H10 H 0.025839 0.029503 0.635984 0.031 Uiso 1 1 calc R U . . .
C11 C 0.0829(2) 0.05720(17) 0.70237(12) 0.0213(6) Uani 1 1 d . . . . .
C12 C 0.1204(3) -0.00987(18) 0.71528(14) 0.0251(7) Uani 1 1 d . . . . .
C13 C 0.1752(3) -0.04614(19) 0.67978(15) 0.0306(7) Uani 1 1 d . . . . .
H13 H 0.188143 -0.027433 0.649226 0.037 Uiso 1 1 calc R U . . .
C14 C 0.2100(3) -0.1097(2) 0.69023(17) 0.0373(9) Uani 1 1 d . . . . .
H14 H 0.246494 -0.133344 0.666758 0.045 Uiso 1 1 calc R U . . .
C15 C 0.1905(3) -0.13785(19) 0.73553(17) 0.0377(9) Uani 1 1 d . . . . .
H15 H 0.214638 -0.180168 0.742644 0.045 Uiso 1 1 calc R U . . .
C16 C 0.1351(3) -0.10311(18) 0.77027(16) 0.0328(8) Uani 1 1 d . . . . .
H16 H 0.121631 -0.122355 0.800590 0.039 Uiso 1 1 calc R U . . .
C17 C 0.0993(3) -0.03944(19) 0.76007(14) 0.0285(7) Uani 1 1 d . . . . .
H17 H 0.061209 -0.016686 0.783413 0.034 Uiso 1 1 calc R U . . .
C18 C 0.4208(2) 0.04798(16) 0.80766(12) 0.0211(6) Uani 1 1 d . . . . .
H18 H 0.491151 0.051949 0.795788 0.025 Uiso 1 1 calc R U . . .
C19 C 0.3847(3) -0.02291(18) 0.79479(13) 0.0294(8) Uani 1 1 d . . . . .
H19A H 0.314004 -0.028089 0.804637 0.035 Uiso 1 1 calc R U . . .
H19B H 0.388376 -0.029153 0.759568 0.035 Uiso 1 1 calc R U . . .
C20 C 0.4494(3) -0.07587(19) 0.82013(15) 0.0326(8) Uani 1 1 d . . . . .
H20A H 0.421834 -0.119412 0.812705 0.039 Uiso 1 1 calc R U . . .
H20B H 0.518519 -0.074008 0.807520 0.039 Uiso 1 1 calc R U . . .
C21 C 0.4513(3) -0.06601(19) 0.87555(14) 0.0306(8) Uani 1 1 d . . . . .
H21A H 0.494983 -0.099185 0.890493 0.037 Uiso 1 1 calc R U . . .
H21B H 0.383012 -0.071431 0.888691 0.037 Uiso 1 1 calc R U . . .
C22 C 0.4912(3) 0.00359(19) 0.88790(13) 0.0272(7) Uani 1 1 d . . . . .
H22A H 0.560984 0.007969 0.876485 0.033 Uiso 1 1 calc R U . . .
H22B H 0.490904 0.009793 0.923177 0.033 Uiso 1 1 calc R U . . .
C23 C 0.4245(3) 0.05706(18) 0.86363(12) 0.0235(7) Uani 1 1 d . . . . .
H23A H 0.451753 0.100602 0.871268 0.028 Uiso 1 1 calc R U . . .
H23B H 0.355827 0.054563 0.876792 0.028 Uiso 1 1 calc R U . . .
C24 C 0.4184(2) 0.19083(17) 0.79210(11) 0.0210(6) Uani 1 1 d . . . . .
H24 H 0.400002 0.200752 0.826151 0.025 Uiso 1 1 calc R U . . .
C25 C 0.3843(3) 0.25227(18) 0.76273(13) 0.0258(7) Uani 1 1 d . . . . .
H25A H 0.409628 0.249037 0.729389 0.031 Uiso 1 1 calc R U . . .
H25B H 0.310374 0.253809 0.761455 0.031 Uiso 1 1 calc R U . . .
C26 C 0.4246(3) 0.31570(19) 0.78637(14) 0.0301(8) Uani 1 1 d . . . . .
H26A H 0.395786 0.320342 0.818961 0.036 Uiso 1 1 calc R U . . .
H26B H 0.403436 0.353717 0.767065 0.036 Uiso 1 1 calc R U . . .
C27 C 0.5411(3) 0.3143(2) 0.78986(15) 0.0312(8) Uani 1 1 d . . . . .
H27A H 0.569904 0.316735 0.757132 0.037 Uiso 1 1 calc R U . . .
H27B H 0.564332 0.352840 0.808037 0.037 Uiso 1 1 calc R U . . .
C28 C 0.5792(3) 0.25154(19) 0.81513(14) 0.0301(8) Uani 1 1 d . . . . .
H28A H 0.559981 0.252900 0.849461 0.036 Uiso 1 1 calc R U . . .
H28B H 0.653155 0.250274 0.813436 0.036 Uiso 1 1 calc R U . . .
C29 C 0.5360(3) 0.18833(19) 0.79182(13) 0.0264(7) Uani 1 1 d . . . . .
H29A H 0.559201 0.149819 0.810016 0.032 Uiso 1 1 calc R U . . .
H29B H 0.560403 0.184363 0.758359 0.032 Uiso 1 1 calc R U . . .
C30 C 0.3617(3) 0.0933(2) 0.71075(11) 0.0247(7) Uani 1 1 d . . . . .
H30 H 0.319427 0.053737 0.705644 0.030 Uiso 1 1 calc R U . . .
C31 C 0.3198(3) 0.1451(2) 0.67452(11) 0.0299(7) Uani 1 1 d . . . . .
H31A H 0.252082 0.158744 0.684743 0.036 Uiso 1 1 calc R U . . .
H31B H 0.363517 0.183950 0.674686 0.036 Uiso 1 1 calc R U . . .
C32 C 0.3148(3) 0.1164(3) 0.62256(11) 0.0378(9) Uani 1 1 d . . . . .
H32A H 0.266971 0.079699 0.621927 0.045 Uiso 1 1 calc R U . . .
H32B H 0.290231 0.150195 0.600153 0.045 Uiso 1 1 calc R U . . .
C33 C 0.4191(4) 0.0923(3) 0.60562(15) 0.0544(15) Uani 1 1 d . . . . .
H33A H 0.464532 0.129963 0.601982 0.065 Uiso 1 1 calc R U . . .
H33B H 0.412504 0.071032 0.573855 0.065 Uiso 1 1 calc R U . . .
C34 C 0.4650(3) 0.0433(3) 0.64201(15) 0.0523(14) Uani 1 1 d . . . . .
H34A H 0.533402 0.031618 0.631596 0.063 Uiso 1 1 calc R U . . .
H34B H 0.424246 0.003139 0.642445 0.063 Uiso 1 1 calc R U . . .
C35 C 0.4691(3) 0.0729(3) 0.69401(15) 0.0408(10) Uani 1 1 d . . . . .
H35A H 0.496859 0.040386 0.716578 0.049 Uiso 1 1 calc R U . . .
H35B H 0.513560 0.111404 0.694209 0.049 Uiso 1 1 calc R U . . .
C36 C 0.0561(4) 0.0759(2) 0.89104(14) 0.0397(10) Uani 1 1 d . . . . .
H36 H 0.118792 0.081782 0.906416 0.048 Uiso 1 1 calc R U . . .
C37 C -0.0236(4) 0.0486(3) 0.91718(18) 0.0535(14) Uani 1 1 d . . . . .
H37 H -0.014532 0.036363 0.949787 0.064 Uiso 1 1 calc R U . . .
C38 C -0.1160(5) 0.0395(2) 0.89479(19) 0.0550(15) Uani 1 1 d . . . . .
H38 H -0.169775 0.019784 0.911634 0.066 Uiso 1 1 calc R U . . .
C39 C -0.1280(4) 0.0595(2) 0.84795(18) 0.0464(12) Uani 1 1 d . . . . .
H39 H -0.190554 0.054448 0.832311 0.056 Uiso 1 1 calc R U . . .
C40 C -0.0461(3) 0.0876(2) 0.82328(15) 0.0344(9) Uani 1 1 d . . . . .
H40 H -0.055667 0.102250 0.791259 0.041 Uiso 1 1 calc R U . . .
B1A B 0.2862(3) 0.45503(18) 0.47622(12) 0.0169(6) Uani 1 1 d . . . . .
C1A C 0.2243(2) 0.41352(17) 0.51899(11) 0.0193(6) Uani 1 1 d . . . . .
F1A F 0.2747(2) 0.40303(16) 0.67847(9) 0.0566(8) Uani 1 1 d . . . . .
C2A C 0.2680(2) 0.39547(16) 0.56383(11) 0.0195(6) Uani 1 1 d . . . . .
H2AA H 0.337523 0.401974 0.568570 0.023 Uiso 1 1 calc R U . . .
F2A F 0.35381(18) 0.32390(14) 0.64350(9) 0.0412(6) Uani 1 1 d . . . . .
C3A C 0.2097(3) 0.36782(17) 0.60189(11) 0.0223(7) Uani 1 1 d . . . . .
F3A F 0.2070(2) 0.30563(17) 0.67541(10) 0.0548(8) Uani 1 1 d . . . . .
C4A C 0.1059(3) 0.3591(2) 0.59690(13) 0.0317(8) Uani 1 1 d . . . . .
H4A H 0.066957 0.342153 0.622518 0.038 Uiso 1 1 calc R U . . .
C5A C 0.0612(3) 0.3762(3) 0.55252(12) 0.0355(9) Uani 1 1 d . . . . .
F4A F -0.1015(6) 0.3583(5) 0.5863(3) 0.083(2) Uani 0.546(7) 1 d . U P A 1
F5A F -0.0985(3) 0.4273(3) 0.5271(2) 0.0509(16) Uani 0.546(7) 1 d . U P A 1
F6A F -0.0787(7) 0.3261(4) 0.5140(4) 0.077(2) Uani 0.546(7) 1 d . U P A 1
F4' F -0.1034(5) 0.3939(4) 0.5830(4) 0.058(2) Uani 0.454(7) 1 d . U P A 2
F5' F -0.0810(7) 0.3559(5) 0.5024(3) 0.064(2) Uani 0.454(7) 1 d . U P A 2
F6' F -0.0749(4) 0.2955(4) 0.5613(3) 0.057(2) Uani 0.454(7) 1 d . U P A 2
C6A C 0.1191(3) 0.4021(2) 0.51458(12) 0.0279(8) Uani 1 1 d . . . . .
H6AA H 0.087105 0.412306 0.485086 0.033 Uiso 1 1 calc R U . . .
C7A C 0.2612(3) 0.3499(2) 0.64965(13) 0.0310(8) Uani 1 1 d . . . . .
C8A C -0.0534(3) 0.3669(4) 0.54694(17) 0.066(2) Uani 1 1 d . . . . .
F7A F 0.5543(16) 0.2741(12) 0.5293(7) 0.048(4) Uani 0.59(3) 1 d D U P B 1
F8A F 0.7021(6) 0.3068(5) 0.5051(6) 0.058(3) Uani 0.59(3) 1 d D U P B 1
F9A F 0.5946(13) 0.2743(5) 0.4516(3) 0.060(3) Uani 0.59(3) 1 d D U P B 1
F7' F 0.550(2) 0.2664(17) 0.5212(10) 0.040(4) Uani 0.41(3) 1 d D U P B 2
F8' F 0.6969(9) 0.3164(6) 0.5299(8) 0.054(4) Uani 0.41(3) 1 d D U P B 2
F9' F 0.6414(15) 0.2827(6) 0.4591(6) 0.055(3) Uani 0.41(3) 1 d D U P B 2
C9A C 0.4105(2) 0.44722(17) 0.48038(10) 0.0186(6) Uani 1 1 d . . . . .
C10A C 0.4569(2) 0.38587(19) 0.48918(10) 0.0205(5) Uani 1 1 d . . . . .
H10A H 0.415716 0.348989 0.494494 0.025 Uiso 1 1 calc R U . . .
C11A C 0.5630(3) 0.3778(2) 0.49030(12) 0.0272(7) Uani 1 1 d . . . . .
F10A F 0.7471(12) 0.5412(8) 0.4607(8) 0.053(3) Uani 0.37(3) 1 d D U P C 1
F11A F 0.6436(17) 0.5931(8) 0.5069(6) 0.060(3) Uani 0.37(3) 1 d D U P C 1
F12A F 0.6190(13) 0.5908(8) 0.4305(5) 0.041(3) Uani 0.37(3) 1 d D U P C 1
F10' F 0.7426(6) 0.5347(4) 0.4450(4) 0.0408(17) Uani 0.63(3) 1 d D U P C 2
F11' F 0.6811(10) 0.5756(6) 0.5121(2) 0.053(2) Uani 0.63(3) 1 d D U P C 2
F12' F 0.6135(8) 0.6013(6) 0.4439(5) 0.056(2) Uani 0.63(3) 1 d D U P C 2
C12A C 0.6279(3) 0.4309(2) 0.48341(13) 0.0294(8) Uani 1 1 d . . . . .
H12A H 0.698350 0.425622 0.485128 0.035 Uiso 1 1 calc R U . . .
C13A C 0.5849(3) 0.49225(19) 0.47386(12) 0.0252(7) Uani 1 1 d . . . . .
C14A C 0.4790(3) 0.50020(17) 0.47158(11) 0.0208(6) Uani 1 1 d . . . . .
H14A H 0.452653 0.541808 0.464008 0.025 Uiso 1 1 calc R U . . .
F13A F 0.2897(14) 0.6592(8) 0.6119(4) 0.055(3) Uani 0.48(3) 1 d D U P D 1
F14A F 0.4151(10) 0.6738(7) 0.5657(5) 0.049(3) Uani 0.48(3) 1 d D U P D 1
F15A F 0.2921(10) 0.7436(6) 0.5624(6) 0.050(3) Uani 0.48(3) 1 d D U P D 1
F13' F 0.3269(12) 0.6461(4) 0.6087(4) 0.049(2) Uani 0.52(3) 1 d D U P D 2
F14' F 0.4144(9) 0.6874(7) 0.5508(6) 0.054(3) Uani 0.52(3) 1 d D U P D 2
F15' F 0.2764(11) 0.7361(7) 0.5749(5) 0.052(3) Uani 0.52(3) 1 d D U P D 2
C15A C 0.6077(3) 0.3099(2) 0.49693(18) 0.0419(10) Uani 1 1 d . . . . .
C16A C 0.6534(3) 0.5520(2) 0.46852(16) 0.0383(10) Uani 1 1 d . . . . .
C17A C 0.2481(2) 0.53177(17) 0.48438(11) 0.0193(6) Uani 1 1 d . . . . .
F16A F 0.0486(5) 0.7074(3) 0.4247(2) 0.087(2) Uani 0.763(8) 1 d . U P E 1
F17A F -0.0436(5) 0.6589(5) 0.4785(3) 0.100(3) Uani 0.763(8) 1 d . U P E 1
F18A F -0.0001(4) 0.6114(3) 0.4094(2) 0.079(2) Uani 0.763(8) 1 d . U P E 1
F16' F 0.0213(17) 0.6554(15) 0.4110(9) 0.100(5) Uani 0.237(8) 1 d . U P E 2
F17' F -0.0169(18) 0.6895(10) 0.4707(9) 0.075(5) Uani 0.237(8) 1 d . U P E 2
F18' F -0.0481(11) 0.5932(8) 0.4512(8) 0.077(5) Uani 0.237(8) 1 d . U P E 2
C18A C 0.2958(3) 0.57385(17) 0.51858(12) 0.0217(6) Uani 1 1 d . . . . .
H18A H 0.352828 0.558599 0.535463 0.026 Uiso 1 1 calc R U . . .
C19A C 0.2597(3) 0.63822(18) 0.52791(13) 0.0273(7) Uani 1 1 d . . . . .
C20A C 0.1743(3) 0.66203(19) 0.50505(14) 0.0351(8) Uani 1 1 d . . . . .
H20C H 0.150099 0.704451 0.511767 0.042 Uiso 1 1 calc R U . . .
C21A C 0.1246(3) 0.6213(2) 0.47153(14) 0.0359(9) Uani 1 1 d . . . . .
F19A F 0.2687(8) 0.2284(3) 0.3676(4) 0.063(3) Uani 0.532(15) 1 d . U P F 1
F20A F 0.1102(9) 0.2499(5) 0.3732(5) 0.077(3) Uani 0.532(15) 1 d . U P F 1
F21A F 0.1834(9) 0.2551(4) 0.3054(3) 0.058(2) Uani 0.532(15) 1 d . U P F 1
F19' F 0.2156(9) 0.2270(3) 0.3908(3) 0.050(3) Uani 0.468(15) 1 d . U P F 2
F20' F 0.0946(8) 0.2589(5) 0.3492(5) 0.062(3) Uani 0.468(15) 1 d . U P F 2
F21' F 0.2354(12) 0.2444(6) 0.3138(5) 0.079(4) Uani 0.468(15) 1 d . U P F 2
C22A C 0.1606(3) 0.55762(19) 0.46178(13) 0.0277(8) Uani 1 1 d . . . . .
H22C H 0.125384 0.531294 0.439463 0.033 Uiso 1 1 calc R U . . .
F22A F 0.2036(2) 0.47993(17) 0.25230(9) 0.0566(8) Uani 1 1 d . . . . .
C23A C 0.3163(4) 0.6782(2) 0.56612(16) 0.0398(9) Uani 1 1 d . . . . .
F23A F 0.35781(19) 0.49954(15) 0.27276(9) 0.0445(7) Uani 1 1 d . . . . .
C24A C 0.0289(4) 0.6465(3) 0.44772(19) 0.0571(15) Uani 1 1 d . . . . .
F24A F 0.2378(3) 0.55792(14) 0.30290(11) 0.0567(8) Uani 1 1 d . . . . .
C25A C 0.2583(2) 0.42831(17) 0.42079(11) 0.0173(6) Uani 1 1 d . . . . .
C26A C 0.2339(2) 0.36168(16) 0.41083(11) 0.0197(6) Uani 1 1 d . . . . .
H26C H 0.226627 0.331979 0.436700 0.024 Uiso 1 1 calc R U . . .
C27A C 0.2203(3) 0.33919(17) 0.36250(12) 0.0205(6) Uani 1 1 d . . . . .
C28A C 0.2296(2) 0.3820(2) 0.32302(10) 0.0229(6) Uani 1 1 d . . . . .
H28C H 0.220390 0.366859 0.291104 0.027 Uiso 1 1 calc R U . . .
C29A C 0.2532(2) 0.44814(18) 0.33229(11) 0.0203(6) Uani 1 1 d . . . . .
C30A C 0.2679(2) 0.47040(16) 0.38016(11) 0.0181(6) Uani 1 1 d . . . . .
H30A H 0.284596 0.514710 0.385308 0.022 Uiso 1 1 calc R U . . .
C31A C 0.1942(3) 0.26792(19) 0.35346(13) 0.0306(8) Uani 1 1 d . . . . .
C32A C 0.2623(3) 0.4958(2) 0.29043(12) 0.0265(7) Uani 1 1 d . . . . .

loop_
_atom_site_aniso_label
_atom_site_aniso_U_11
_atom_site_aniso_U_22
_atom_site_aniso_U_33
_atom_site_aniso_U_23
_atom_site_aniso_U_13
_atom_site_aniso_U_12
Ir1 0.01850(5) 0.02301(5) 0.01199(4) 0.00148(4) -0.00005(4) 0.00070(5)
C1 0.0194(15) 0.0257(17) 0.0240(15) -0.0031(13) -0.0014(11) -0.0020(13)
O1 0.0260(13) 0.0232(12) 0.0264(12) 0.0006(9) -0.0054(10) 0.0019(10)
N1 0.0158(12) 0.0253(14) 0.0164(12) -0.0016(10) 0.0007(9) -0.0021(11)
P1 0.0169(3) 0.0267(4) 0.0126(3) 0.0004(3) -0.0023(2) 0.0019(3)
C2 0.0291(18) 0.0241(17) 0.0304(17) -0.0012(14) 0.0000(14) -0.0012(14)
N2 0.0158(11) 0.0233(14) 0.0158(10) 0.0010(10) 0.0019(9) -0.0024(11)
C3 0.0154(14) 0.0245(16) 0.0190(13) 0.0019(12) 0.0012(11) -0.0013(12)
N3 0.0331(16) 0.0236(14) 0.0214(13) -0.0003(11) 0.0114(12) -0.0015(12)
C4 0.039(2) 0.0278(18) 0.0237(16) -0.0041(14) -0.0005(15) 0.0034(16)
C5 0.037(2) 0.039(2) 0.036(2) -0.0029(17) 0.0137(17) 0.0004(18)
C6 0.052(3) 0.048(3) 0.034(2) -0.0188(19) -0.0056(19) 0.002(2)
C7 0.0137(13) 0.0280(17) 0.0158(13) 0.0003(12) 0.0006(11) -0.0022(12)
C8 0.0195(16) 0.0321(18) 0.0196(14) 0.0070(13) -0.0037(12) -0.0010(14)
C9 0.0222(15) 0.040(2) 0.0184(14) 0.0037(14) -0.0029(11) -0.0055(15)
C10 0.0218(16) 0.0361(19) 0.0200(15) -0.0042(13) -0.0008(12) -0.0073(15)
C11 0.0168(14) 0.0271(16) 0.0200(15) -0.0018(13) 0.0015(11) -0.0039(12)
C12 0.0193(15) 0.0261(17) 0.0297(16) -0.0025(14) -0.0005(13) -0.0015(13)
C13 0.0205(16) 0.0338(18) 0.0374(18) -0.0069(15) 0.0028(15) 0.0002(16)
C14 0.0255(16) 0.035(2) 0.051(2) -0.013(2) 0.0012(15) 0.0034(15)
C15 0.0296(19) 0.0265(17) 0.057(2) -0.0051(16) -0.0106(19) 0.0028(17)
C16 0.0312(19) 0.026(2) 0.041(2) 0.0048(15) -0.0105(16) -0.0051(15)
C17 0.0284(18) 0.0266(18) 0.0307(17) -0.0018(14) -0.0033(14) -0.0041(15)
C18 0.0220(14) 0.0247(15) 0.0164(13) -0.0026(12) -0.0067(12) 0.0046(12)
C19 0.0313(18) 0.0279(17) 0.0290(18) -0.0086(14) -0.0133(14) 0.0063(15)
C20 0.036(2) 0.0257(18) 0.0360(19) -0.0068(15) -0.0100(16) 0.0084(16)
C21 0.0330(19) 0.0289(18) 0.0299(18) 0.0039(14) -0.0079(15) 0.0073(16)
C22 0.0270(17) 0.0324(19) 0.0223(15) 0.0026(14) -0.0084(13) 0.0029(15)
C23 0.0270(17) 0.0274(17) 0.0160(13) -0.0027(12) -0.0062(12) 0.0026(14)
C24 0.0185(14) 0.0275(16) 0.0169(14) 0.0021(11) -0.0020(10) -0.0010(13)
C25 0.0219(16) 0.0321(19) 0.0235(15) 0.0043(14) -0.0035(12) 0.0027(14)
C26 0.0288(19) 0.0312(19) 0.0303(17) 0.0054(15) -0.0045(14) 0.0019(15)
C27 0.0262(18) 0.034(2) 0.0338(19) 0.0060(15) -0.0027(14) -0.0024(16)
C28 0.0238(17) 0.036(2) 0.0304(18) 0.0067(15) -0.0059(13) -0.0042(15)
C29 0.0193(16) 0.0307(18) 0.0292(18) 0.0052(13) -0.0027(12) -0.0010(14)
C30 0.0173(15) 0.043(2) 0.0138(12) -0.0024(13) -0.0023(10) -0.0005(14)
C31 0.0255(16) 0.050(2) 0.0146(13) 0.0055(13) 0.0008(13) -0.0092(18)
C32 0.0326(18) 0.066(3) 0.0152(13) 0.0054(17) -0.0023(14) -0.013(3)
C33 0.035(2) 0.108(5) 0.0200(17) -0.014(2) 0.0058(15) -0.019(3)
C34 0.027(2) 0.106(4) 0.0245(19) -0.026(2) 0.0046(15) 0.006(2)
C35 0.0212(16) 0.081(3) 0.0200(15) -0.012(2) 0.0012(15) 0.0038(18)
C36 0.051(3) 0.045(2) 0.0237(17) 0.0040(16) 0.0132(17) 0.002(2)
C37 0.070(4) 0.056(3) 0.035(2) 0.011(2) 0.027(2) -0.006(3)
C38 0.073(4) 0.043(3) 0.049(3) -0.007(2) 0.043(3) -0.021(3)
C39 0.040(2) 0.052(3) 0.047(3) -0.017(2) 0.022(2) -0.019(2)
C40 0.0282(19) 0.043(2) 0.0316(18) -0.0062(17) 0.0111(15) -0.0101(17)
B1A 0.0162(15) 0.0213(16) 0.0133(13) -0.0022(12) 0.0001(11) -0.0006(12)
C1A 0.0192(14) 0.0244(16) 0.0142(13) -0.0031(12) 0.0015(11) -0.0004(12)
F1A 0.073(2) 0.070(2) 0.0262(11) -0.0109(12) -0.0201(12) 0.0076(15)
C2A 0.0172(14) 0.0250(17) 0.0162(12) -0.0018(11) -0.0002(10) -0.0021(12)
F2A 0.0291(11) 0.0617(17) 0.0329(12) 0.0197(12) -0.0021(9) 0.0028(11)
C3A 0.0218(15) 0.0294(18) 0.0157(13) 0.0021(11) 0.0009(10) -0.0048(12)
F3A 0.0394(15) 0.088(2) 0.0370(13) 0.0362(14) 0.0009(11) -0.0137(14)
C4A 0.0224(17) 0.051(2) 0.0219(16) 0.0050(15) 0.0063(13) -0.0102(16)
C5A 0.0176(15) 0.067(3) 0.0217(15) 0.0021(18) 0.0010(12) -0.0132(18)
F4A 0.053(3) 0.122(5) 0.074(4) 0.029(4) 0.008(3) -0.015(4)
F5A 0.017(2) 0.071(3) 0.065(3) 0.008(2) -0.009(2) 0.006(2)
F6A 0.052(3) 0.066(4) 0.113(5) -0.009(4) -0.029(4) -0.007(3)
F4' 0.018(3) 0.053(4) 0.103(5) -0.009(3) 0.012(3) 0.001(3)
F5' 0.035(3) 0.101(5) 0.056(3) 0.033(3) -0.020(3) -0.023(3)
F6' 0.028(3) 0.072(4) 0.071(4) 0.009(3) 0.001(2) -0.023(3)
C6A 0.0177(15) 0.048(2) 0.0175(14) 0.0026(14) -0.0012(11) -0.0024(14)
C7A 0.0292(19) 0.042(2) 0.0213(15) 0.0078(15) 0.0019(13) -0.0048(17)
C8A 0.024(2) 0.141(6) 0.033(2) 0.009(3) -0.0003(17) -0.024(3)
F7A 0.041(5) 0.047(7) 0.055(6) 0.027(6) 0.004(4) 0.010(4)
F8A 0.025(3) 0.069(4) 0.081(6) 0.020(4) 0.003(3) 0.021(2)
F9A 0.075(6) 0.047(4) 0.058(4) -0.007(3) 0.003(4) 0.030(4)
F7' 0.030(5) 0.039(6) 0.052(7) 0.007(5) 0.005(5) 0.011(4)
F8' 0.027(4) 0.055(5) 0.081(8) 0.015(5) -0.016(5) 0.009(3)
F9' 0.056(7) 0.043(4) 0.066(6) -0.003(4) 0.023(5) 0.016(5)
C9A 0.0174(14) 0.0280(16) 0.0103(12) -0.0022(11) 0.0003(10) 0.0013(12)
C10A 0.0197(13) 0.0239(14) 0.0178(12) 0.0010(13) 0.0022(10) -0.0004(15)
C11A 0.0213(15) 0.038(2) 0.0224(14) 0.0035(15) 0.0030(11) 0.0056(16)
F10A 0.036(4) 0.062(5) 0.062(6) -0.003(4) 0.001(4) -0.013(3)
F11A 0.063(6) 0.056(5) 0.061(5) -0.006(4) 0.008(4) -0.018(4)
F12A 0.048(4) 0.037(5) 0.039(4) 0.011(3) 0.006(3) -0.013(3)
F10' 0.022(2) 0.061(3) 0.039(3) -0.004(3) 0.011(2) -0.016(2)
F11' 0.057(4) 0.060(4) 0.042(2) -0.010(2) 0.000(3) -0.033(3)
F12' 0.045(3) 0.049(4) 0.075(5) 0.013(3) -0.001(3) -0.013(3)
C12A 0.0157(15) 0.048(2) 0.0246(16) 0.0030(16) 0.0030(12) 0.0023(15)
C13A 0.0216(16) 0.0362(19) 0.0177(14) 0.0025(13) 0.0029(12) -0.0069(14)
C14A 0.0206(15) 0.0266(16) 0.0152(13) 0.0009(12) 0.0024(11) -0.0017(13)
F13A 0.063(5) 0.061(5) 0.040(3) -0.011(3) -0.002(3) -0.018(4)
F14A 0.048(4) 0.048(4) 0.051(4) -0.012(3) -0.016(3) 0.003(3)
F15A 0.059(4) 0.032(3) 0.059(5) -0.013(3) 0.004(4) -0.007(3)
F13' 0.058(5) 0.044(3) 0.046(3) -0.013(2) -0.027(3) 0.005(3)
F14' 0.048(3) 0.051(4) 0.064(5) -0.018(3) 0.000(3) -0.021(3)
F15' 0.065(4) 0.040(4) 0.051(4) -0.024(3) -0.005(3) 0.012(3)
C15A 0.028(2) 0.044(2) 0.054(3) 0.013(2) 0.0111(19) 0.0114(19)
C16A 0.0265(19) 0.050(3) 0.038(2) 0.0044(19) 0.0031(16) -0.0143(18)
C17A 0.0199(15) 0.0233(15) 0.0146(13) -0.0020(11) 0.0001(11) 0.0013(12)
F16A 0.111(4) 0.066(3) 0.083(4) 0.020(3) -0.036(3) 0.039(3)
F17A 0.051(3) 0.170(8) 0.078(4) 0.023(5) 0.004(3) 0.058(4)
F18A 0.082(3) 0.064(3) 0.092(4) -0.030(3) -0.062(3) 0.045(3)
F16' 0.089(8) 0.119(10) 0.092(9) 0.013(9) -0.020(7) 0.024(9)
F17' 0.065(9) 0.069(8) 0.091(9) -0.027(7) -0.030(7) 0.051(7)
F18' 0.034(6) 0.076(8) 0.119(9) 0.032(7) -0.033(6) 0.005(6)
C18A 0.0213(17) 0.0230(15) 0.0207(14) -0.0020(12) -0.0006(11) 0.0004(12)
C19A 0.0335(19) 0.0226(16) 0.0259(16) -0.0064(13) 0.0022(14) -0.0036(14)
C20A 0.042(2) 0.0294(18) 0.0336(18) -0.0063(14) -0.0012(17) 0.0153(18)
C21A 0.039(2) 0.039(2) 0.0293(17) -0.0076(17) -0.0067(14) 0.021(2)
F19A 0.068(5) 0.026(3) 0.094(6) -0.005(3) -0.045(4) 0.009(3)
F20A 0.087(6) 0.049(5) 0.095(7) -0.028(5) 0.046(5) -0.040(4)
F21A 0.104(6) 0.033(3) 0.037(3) -0.013(2) -0.026(4) -0.007(4)
F19' 0.077(6) 0.021(3) 0.051(4) 0.000(3) -0.028(4) -0.003(3)
F20' 0.053(4) 0.038(4) 0.095(7) -0.004(5) -0.029(5) -0.012(3)
F21' 0.115(8) 0.055(5) 0.068(6) -0.037(4) 0.052(5) -0.019(5)
C22A 0.0272(19) 0.0322(18) 0.0236(15) -0.0074(14) -0.0040(13) 0.0088(14)
F22A 0.0537(18) 0.089(2) 0.0272(12) 0.0258(13) -0.0167(11) -0.0272(16)
C23A 0.045(2) 0.0310(19) 0.044(2) -0.0127(17) 0.002(2) -0.008(2)
F23A 0.0289(12) 0.0652(17) 0.0395(14) 0.0231(13) 0.0086(10) 0.0011(12)
C24A 0.058(3) 0.071(4) 0.043(3) -0.015(2) -0.018(2) 0.040(3)
F24A 0.086(2) 0.0461(15) 0.0382(13) 0.0214(13) 0.0183(15) 0.0246(15)
C25A 0.0116(13) 0.0259(16) 0.0145(13) -0.0009(11) 0.0001(10) 0.0015(12)
C26A 0.0180(14) 0.0243(15) 0.0168(13) -0.0006(11) -0.0009(11) 0.0001(12)
C27A 0.0190(14) 0.0237(16) 0.0189(13) -0.0053(12) -0.0022(11) 0.0017(12)
C28A 0.0187(14) 0.0370(17) 0.0131(11) -0.0045(14) -0.0022(10) 0.0036(15)
C29A 0.0164(14) 0.0316(17) 0.0130(12) 0.0015(12) -0.0004(10) 0.0023(13)
C30A 0.0174(14) 0.0211(15) 0.0158(13) -0.0007(11) -0.0005(11) 0.0020(12)
C31A 0.037(2) 0.0301(17) 0.0245(15) -0.0083(13) -0.0053(15) -0.0011(17)
C32A 0.0217(16) 0.040(2) 0.0180(14) 0.0061(13) 0.0003(11) 0.0021(15)

loop_
_atom_type_symbol
_atom_type_description
_atom_type_scat_dispersion_real
_atom_type_scat_dispersion_imag
_atom_type_scat_source
C C 0.0033 0.0016 'International Tables Vol C Tables 4.2.6.8 and 6.1.1.4'
H H 0.0000 0.0000 'International Tables Vol C Tables 4.2.6.8 and 6.1.1.4'
N N 0.0061 0.0033 'International Tables Vol C Tables 4.2.6.8 and 6.1.1.4'
O O 0.0106 0.0060 'International Tables Vol C Tables 4.2.6.8 and 6.1.1.4'
Ir Ir -1.4442 7.9887 'International Tables Vol C Tables 4.2.6.8 and 6.1.1.4'
P P 0.1023 0.0942 'International Tables Vol C Tables 4.2.6.8 and 6.1.1.4'
B B 0.0013 0.0007 'International Tables Vol C Tables 4.2.6.8 and 6.1.1.4'
F F 0.0171 0.0103 'International Tables Vol C Tables 4.2.6.8 and 6.1.1.4'

loop_
_geom_angle_atom_site_label_1
_geom_angle_atom_site_label_2
_geom_angle_atom_site_label_3
_geom_angle
_geom_angle_site_symmetry_1
_geom_angle_site_symmetry_3
_geom_angle_publ_flag
N1 Ir1 N3 90.27(11) . . ?
N1 Ir1 N2 76.45(10) . . ?
N3 Ir1 N2 90.03(10) . . ?
N1 Ir1 P1 105.25(8) . . ?
N3 Ir1 P1 162.53(9) . . ?
N2 Ir1 P1 101.24(7) . . ?
N1 C1 C4 111.8(3) . . ?
N1 C1 C2 102.6(3) . . ?
C4 C1 C2 116.2(3) . . ?
C3 O1 C2 105.0(3) . . ?
C3 N1 C1 107.3(3) . . ?
C3 N1 Ir1 115.3(2) . . ?
C1 N1 Ir1 137.1(2) . . ?
C30 P1 C24 110.47(16) . . ?
C30 P1 C18 102.47(16) . . ?
C24 P1 C18 102.77(15) . . ?
C30 P1 Ir1 115.21(11) . . ?
C24 P1 Ir1 113.31(11) . . ?
C18 P1 Ir1 111.36(11) . . ?
O1 C2 C1 104.9(3) . . ?
C11 N2 C7 117.4(3) . . ?
C11 N2 Ir1 130.4(2) . . ?
C7 N2 Ir1 112.1(2) . . ?
N1 C3 O1 119.2(3) . . ?
N1 C3 C7 120.8(3) . . ?
O1 C3 C7 120.0(3) . . ?
C40 N3 C36 117.5(4) . . ?
C40 N3 Ir1 124.6(2) . . ?
C36 N3 Ir1 117.0(3) . . ?
C6 C4 C1 109.9(3) . . ?
C6 C4 C5 111.4(4) . . ?
C1 C4 C5 113.7(3) . . ?
N2 C7 C8 123.6(3) . . ?
N2 C7 C3 115.1(3) . . ?
C8 C7 C3 121.2(3) . . ?
C9 C8 C7 118.7(3) . . ?
C10 C9 C8 118.5(3) . . ?
C9 C10 C11 121.0(3) . . ?
N2 C11 C10 120.7(3) . . ?
N2 C11 C12 121.1(3) . . ?
C10 C11 C12 118.2(3) . . ?
C17 C12 C13 118.9(4) . . ?
C17 C12 C11 122.4(3) . . ?
C13 C12 C11 118.6(3) . . ?
C14 C13 C12 120.3(4) . . ?
C15 C14 C13 120.0(4) . . ?
C14 C15 C16 120.1(4) . . ?
C15 C16 C17 120.4(4) . . ?
C12 C17 C16 120.3(4) . . ?
C23 C18 C19 110.2(3) . . ?
C23 C18 P1 112.4(2) . . ?
C19 C18 P1 113.4(2) . . ?
C20 C19 C18 111.9(3) . . ?
C21 C20 C19 111.5(3) . . ?
C20 C21 C22 110.0(3) . . ?
C21 C22 C23 110.6(3) . . ?
C22 C23 C18 111.2(3) . . ?
C25 C24 C29 108.3(3) . . ?
C25 C24 P1 113.6(2) . . ?
C29 C24 P1 118.9(3) . . ?
C26 C25 C24 110.7(3) . . ?
C25 C26 C27 110.9(3) . . ?
C28 C27 C26 111.7(3) . . ?
C27 C28 C29 112.4(3) . . ?
C28 C29 C24 109.9(3) . . ?
C35 C30 C31 108.5(3) . . ?
C35 C30 P1 116.9(2) . . ?
C31 C30 P1 115.2(3) . . ?
C32 C31 C30 110.7(3) . . ?
C33 C32 C31 111.3(3) . . ?
C32 C33 C34 111.3(3) . . ?
C33 C34 C35 111.3(4) . . ?
C30 C35 C34 110.2(3) . . ?
N3 C36 C37 121.8(5) . . ?
C38 C37 C36 119.5(5) . . ?
C39 C38 C37 119.0(4) . . ?
C38 C39 C40 119.4(5) . . ?
N3 C40 C39 122.6(4) . . ?
C17A B1A C9A 112.5(3) . . ?
C17A B1A C25A 111.4(3) . . ?
C9A B1A C25A 104.6(2) . . ?
C17A B1A C1A 103.4(2) . . ?
C9A B1A C1A 113.0(3) . . ?
C25A B1A C1A 112.0(3) . . ?
C2A C1A C6A 115.8(3) . . ?
C2A C1A B1A 123.3(3) . . ?
C6A C1A B1A 120.4(3) . . ?
C1A C2A C3A 121.8(3) . . ?
C4A C3A C2A 120.9(3) . . ?
C4A C3A C7A 119.7(3) . . ?
C2A C3A C7A 119.3(3) . . ?
C3A C4A C5A 118.1(3) . . ?
C6A C5A C4A 120.9(3) . . ?
C6A C5A C8A 120.9(3) . . ?
C4A C5A C8A 118.3(3) . . ?
C5A C6A C1A 122.4(3) . . ?
F2A C7A F3A 106.7(3) . . ?
F2A C7A F1A 105.5(3) . . ?
F3A C7A F1A 107.1(3) . . ?
F2A C7A C3A 113.1(3) . . ?
F3A C7A C3A 112.0(3) . . ?
F1A C7A C3A 111.9(3) . . ?
F4A C8A F6A 112.8(8) . . ?
F5' C8A F4' 130.1(8) . . ?
F4A C8A F5A 103.3(7) . . ?
F6A C8A F5A 100.0(6) . . ?
F5' C8A F6' 91.5(7) . . ?
F4' C8A F6' 96.2(6) . . ?
F4A C8A C5A 115.2(5) . . ?
F6A C8A C5A 114.2(6) . . ?
F5' C8A C5A 113.2(5) . . ?
F4' C8A C5A 111.7(5) . . ?
F5A C8A C5A 109.5(5) . . ?
F6' C8A C5A 105.9(5) . . ?
C10A C9A C14A 114.8(3) . . ?
C10A C9A B1A 121.9(3) . . ?
C14A C9A B1A 123.1(3) . . ?
C9A C10A C11A 122.6(3) . . ?
C12A C11A C10A 121.2(4) . . ?
C12A C11A C15A 118.9(3) . . ?
C10A C11A C15A 119.8(4) . . ?
C11A C12A C13A 117.9(3) . . ?
C12A C13A C14A 121.0(3) . . ?
C12A C13A C16A 119.3(3) . . ?
C14A C13A C16A 119.6(4) . . ?
C13A C14A C9A 122.4(3) . . ?
F9' C15A F7' 108.8(15) . . ?
F8A C15A F7A 111.7(11) . . ?
F8A C15A F9A 104.1(6) . . ?
F7A C15A F9A 103.6(11) . . ?
F9' C15A F8' 105.1(7) . . ?
F7' C15A F8' 101.9(14) . . ?
F9' C15A C11A 116.1(8) . . ?
F8A C15A C11A 116.8(6) . . ?
F7' C15A C11A 115.9(15) . . ?
F7A C15A C11A 111.6(11) . . ?
F9A C15A C11A 107.7(5) . . ?
F8' C15A C11A 107.5(6) . . ?
F12' C16A F11' 107.2(6) . . ?
F10A C16A F11A 109.3(8) . . ?
F10A C16A F12A 106.8(10) . . ?
F11A C16A F12A 102.0(9) . . ?
F12' C16A F10' 107.0(6) . . ?
F11' C16A F10' 105.9(5) . . ?
F10A C16A C13A 117.1(9) . . ?
F12' C16A C13A 114.7(6) . . ?
F11' C16A C13A 111.2(4) . . ?
F11A C16A C13A 111.2(6) . . ?
F12A C16A C13A 109.4(8) . . ?
F10' C16A C13A 110.3(5) . . ?
C22A C17A C18A 115.5(3) . . ?
C22A C17A B1A 122.7(3) . . ?
C18A C17A B1A 121.5(3) . . ?
C19A C18A C17A 121.8(3) . . ?
C20A C19A C18A 121.1(3) . . ?
C20A C19A C23A 121.9(4) . . ?
C18A C19A C23A 116.9(4) . . ?
C19A C20A C21A 118.4(3) . . ?
C20A C21A C22A 120.7(3) . . ?
C20A C21A C24A 118.5(4) . . ?
C22A C21A C24A 120.8(4) . . ?
C21A C22A C17A 122.4(3) . . ?
F15' C23A F13' 108.4(6) . . ?
F14A C23A F13A 104.2(7) . . ?
F14A C23A F15A 107.4(8) . . ?
F13A C23A F15A 106.5(7) . . ?
F15' C23A F14' 108.3(8) . . ?
F13' C23A F14' 103.6(7) . . ?
F14A C23A C19A 116.6(6) . . ?
F15' C23A C19A 114.0(7) . . ?
F13' C23A C19A 113.1(5) . . ?
F13A C23A C19A 111.0(5) . . ?
F15A C23A C19A 110.5(7) . . ?
F14' C23A C19A 108.9(6) . . ?
F16' C24A F17' 109.1(19) . . ?
F17A C24A F18A 114.0(7) . . ?
F17A C24A F16A 104.9(6) . . ?
F18A C24A F16A 99.6(5) . . ?
F16' C24A F18' 97.2(18) . . ?
F17' C24A F18' 98.4(14) . . ?
F16' C24A C21A 124.4(14) . . ?
F17' C24A C21A 115.3(11) . . ?
F17A C24A C21A 113.5(5) . . ?
F18A C24A C21A 113.8(4) . . ?
F16A C24A C21A 109.6(5) . . ?
F18' C24A C21A 107.3(7) . . ?
C30A C25A C26A 116.5(3) . . ?
C30A C25A B1A 120.6(3) . . ?
C26A C25A B1A 122.7(3) . . ?
C27A C26A C25A 121.2(3) . . ?
C28A C27A C26A 121.2(3) . . ?
C28A C27A C31A 119.3(3) . . ?
C26A C27A C31A 119.5(3) . . ?
C27A C28A C29A 118.3(3) . . ?
C28A C29A C30A 120.6(3) . . ?
C28A C29A C32A 119.6(3) . . ?
C30A C29A C32A 119.8(3) . . ?
C29A C30A C25A 122.3(3) . . ?
F20A C31A F19A 110.2(7) . . ?
F21' C31A F20' 106.7(8) . . ?
F21' C31A F19' 108.7(7) . . ?
F20' C31A F19' 100.9(6) . . ?
F20A C31A F21A 105.4(7) . . ?
F19A C31A F21A 104.3(6) . . ?
F20A C31A C27A 113.5(5) . . ?
F21' C31A C27A 113.1(6) . . ?
F19A C31A C27A 111.2(4) . . ?
F20' C31A C27A 111.8(6) . . ?
F19' C31A C27A 114.6(4) . . ?
F21A C31A C27A 111.7(4) . . ?
F22A C32A F24A 106.5(3) . . ?
F22A C32A F23A 105.8(3) . . ?
F24A C32A F23A 105.2(3) . . ?
F22A C32A C29A 113.3(3) . . ?
F24A C32A C29A 112.8(3) . . ?
F23A C32A C29A 112.6(3) . . ?

loop_
_geom_bond_atom_site_label_1
_geom_bond_atom_site_label_2
_geom_bond_distance
_geom_bond_site_symmetry_2
_geom_bond_publ_flag
Ir1 N1 2.141(3) . ?
Ir1 N3 2.152(3) . ?
Ir1 N2 2.238(2) . ?
Ir1 P1 2.2540(8) . ?
C1 N1 1.488(4) . ?
C1 C4 1.529(5) . ?
C1 C2 1.542(5) . ?
O1 C3 1.334(4) . ?
O1 C2 1.476(4) . ?
N1 C3 1.286(4) . ?
P1 C30 1.858(3) . ?
P1 C24 1.862(4) . ?
P1 C18 1.862(3) . ?
N2 C11 1.352(4) . ?
N2 C7 1.367(4) . ?
C3 C7 1.466(5) . ?
N3 C40 1.328(5) . ?
N3 C36 1.355(5) . ?
C4 C6 1.528(6) . ?
C4 C5 1.529(6) . ?
C7 C8 1.389(4) . ?
C8 C9 1.379(5) . ?
C9 C10 1.376(5) . ?
C10 C11 1.411(5) . ?
C11 C12 1.480(5) . ?
C12 C17 1.387(5) . ?
C12 C13 1.410(5) . ?
C13 C14 1.389(6) . ?
C14 C15 1.383(6) . ?
C15 C16 1.384(6) . ?
C16 C17 1.394(5) . ?
C18 C23 1.538(4) . ?
C18 C19 1.545(5) . ?
C19 C20 1.528(5) . ?
C20 C21 1.524(5) . ?
C21 C22 1.534(5) . ?
C22 C23 1.537(5) . ?
C24 C25 1.541(5) . ?
C24 C29 1.542(5) . ?
C25 C26 1.526(5) . ?
C26 C27 1.530(5) . ?
C27 C28 1.525(5) . ?
C28 C29 1.532(5) . ?
C30 C35 1.535(5) . ?
C30 C31 1.539(5) . ?
C31 C32 1.532(5) . ?
C32 C33 1.522(6) . ?
C33 C34 1.522(8) . ?
C34 C35 1.539(5) . ?
C36 C37 1.379(6) . ?
C37 C38 1.369(8) . ?
C38 C39 1.348(7) . ?
C39 C40 1.388(5) . ?
B1A C17A 1.640(5) . ?
B1A C9A 1.640(5) . ?
B1A C25A 1.646(4) . ?
B1A C1A 1.649(5) . ?
C1A C2A 1.398(4) . ?
C1A C6A 1.402(5) . ?
F1A C7A 1.340(5) . ?
C2A C3A 1.403(4) . ?
F2A C7A 1.332(5) . ?
C3A C4A 1.379(5) . ?
C3A C7A 1.510(5) . ?
F3A C7A 1.339(4) . ?
C4A C5A 1.388(5) . ?
C5A C6A 1.386(5) . ?
C5A C8A 1.521(5) . ?
F4A C8A 1.257(9) . ?
F5A C8A 1.457(9) . ?
F6A C8A 1.263(10) . ?
F4' C8A 1.300(10) . ?
F5' C8A 1.286(10) . ?
F6' C8A 1.518(10) . ?
F7A C15A 1.339(17) . ?
F8A C15A 1.260(9) . ?
F9A C15A 1.440(11) . ?
F7' C15A 1.34(3) . ?
F8' C15A 1.480(13) . ?
F9' C15A 1.248(13) . ?
C9A C10A 1.399(5) . ?
C9A C14A 1.416(5) . ?
C10A C11A 1.400(5) . ?
C11A C12A 1.381(6) . ?
C11A C15A 1.498(6) . ?
F10A C16A 1.265(16) . ?
F11A C16A 1.341(13) . ?
F12A C16A 1.375(15) . ?
F10' C16A 1.378(8) . ?
F11' C16A 1.332(7) . ?
F12' C16A 1.307(11) . ?
C12A C13A 1.383(6) . ?
C13A C14A 1.399(5) . ?
C13A C16A 1.508(5) . ?
F13A C23A 1.353(11) . ?
F14A C23A 1.297(13) . ?
F15A C23A 1.359(13) . ?
F13' C23A 1.337(10) . ?
F14' C23A 1.363(12) . ?
F15' C23A 1.300(12) . ?
C17A C22A 1.402(5) . ?
C17A C18A 1.407(4) . ?
F16A C24A 1.403(9) . ?
F17A C24A 1.291(8) . ?
F18A C24A 1.318(7) . ?
F16' C24A 1.02(2) . ?
F17' C24A 1.23(2) . ?
F18' C24A 1.477(17) . ?
C18A C19A 1.404(5) . ?
C19A C20A 1.368(6) . ?
C19A C23A 1.512(5) . ?
C20A C21A 1.390(6) . ?
C21A C22A 1.393(5) . ?
C21A C24A 1.500(6) . ?
F19A C31A 1.317(7) . ?
F20A C31A 1.278(10) . ?
F21A C31A 1.343(8) . ?
F19' C31A 1.340(8) . ?
F20' C31A 1.322(11) . ?
F21' C31A 1.298(9) . ?
F22A C32A 1.333(4) . ?
F23A C32A 1.343(4) . ?
F24A C32A 1.337(5) . ?
C25A C30A 1.401(4) . ?
C25A C26A 1.407(5) . ?
C26A C27A 1.405(4) . ?
C27A C28A 1.384(5) . ?
C27A C31A 1.497(5) . ?
C28A C29A 1.392(5) . ?
C29A C30A 1.393(4) . ?
C29A C32A 1.496(5) . ?

loop_
_geom_torsion_atom_site_label_1
_geom_torsion_atom_site_label_2
_geom_torsion_atom_site_label_3
_geom_torsion_atom_site_label_4
_geom_torsion
_geom_torsion_site_symmetry_1
_geom_torsion_site_symmetry_2
_geom_torsion_site_symmetry_3
_geom_torsion_site_symmetry_4
_geom_torsion_publ_flag
C4 C1 N1 C3 117.7(3) . . . . ?
C2 C1 N1 C3 -7.5(3) . . . . ?
C4 C1 N1 Ir1 -55.2(4) . . . . ?
C2 C1 N1 Ir1 179.6(2) . . . . ?
C3 O1 C2 C1 -9.5(3) . . . . ?
N1 C1 C2 O1 10.2(3) . . . . ?
C4 C1 C2 O1 -112.0(3) . . . . ?
C1 N1 C3 O1 1.7(4) . . . . ?
Ir1 N1 C3 O1 176.3(2) . . . . ?
C1 N1 C3 C7 179.9(3) . . . . ?
Ir1 N1 C3 C7 -5.5(4) . . . . ?
C2 O1 C3 N1 5.3(4) . . . . ?
C2 O1 C3 C7 -172.9(3) . . . . ?
N1 C1 C4 C6 167.9(3) . . . . ?
C2 C1 C4 C6 -74.8(4) . . . . ?
N1 C1 C4 C5 -66.5(4) . . . . ?
C2 C1 C4 C5 50.8(4) . . . . ?
C11 N2 C7 C8 -1.5(5) . . . . ?
Ir1 N2 C7 C8 176.0(2) . . . . ?
C11 N2 C7 C3 -179.6(3) . . . . ?
Ir1 N2 C7 C3 -2.1(3) . . . . ?
N1 C3 C7 N2 5.2(4) . . . . ?
O1 C3 C7 N2 -176.7(3) . . . . ?
N1 C3 C7 C8 -172.9(3) . . . . ?
O1 C3 C7 C8 5.3(5) . . . . ?
N2 C7 C8 C9 -0.2(5) . . . . ?
C3 C7 C8 C9 177.7(3) . . . . ?
C7 C8 C9 C10 0.7(5) . . . . ?
C8 C9 C10 C11 0.4(5) . . . . ?
C7 N2 C11 C10 2.6(4) . . . . ?
Ir1 N2 C11 C10 -174.3(2) . . . . ?
C7 N2 C11 C12 -177.9(3) . . . . ?
Ir1 N2 C11 C12 5.2(4) . . . . ?
C9 C10 C11 N2 -2.2(5) . . . . ?
C9 C10 C11 C12 178.3(3) . . . . ?
N2 C11 C12 C17 50.6(5) . . . . ?
C10 C11 C12 C17 -130.0(4) . . . . ?
N2 C11 C12 C13 -132.6(4) . . . . ?
C10 C11 C12 C13 46.9(5) . . . . ?
C17 C12 C13 C14 -1.9(6) . . . . ?
C11 C12 C13 C14 -178.9(3) . . . . ?
C12 C13 C14 C15 0.3(6) . . . . ?
C13 C14 C15 C16 0.9(6) . . . . ?
C14 C15 C16 C17 -0.5(6) . . . . ?
C13 C12 C17 C16 2.2(5) . . . . ?
C11 C12 C17 C16 179.1(3) . . . . ?
C15 C16 C17 C12 -1.0(6) . . . . ?
C30 P1 C18 C23 176.7(2) . . . . ?
C24 P1 C18 C23 62.0(3) . . . . ?
Ir1 P1 C18 C23 -59.6(3) . . . . ?
C30 P1 C18 C19 -57.5(3) . . . . ?
C24 P1 C18 C19 -172.2(3) . . . . ?
Ir1 P1 C18 C19 66.2(3) . . . . ?
C23 C18 C19 C20 -54.0(4) . . . . ?
P1 C18 C19 C20 178.9(3) . . . . ?
C18 C19 C20 C21 55.6(5) . . . . ?
C19 C20 C21 C22 -57.1(5) . . . . ?
C20 C21 C22 C23 58.0(4) . . . . ?
C21 C22 C23 C18 -57.8(4) . . . . ?
C19 C18 C23 C22 55.1(4) . . . . ?
P1 C18 C23 C22 -177.3(2) . . . . ?
C30 P1 C24 C25 60.2(3) . . . . ?
C18 P1 C24 C25 168.9(2) . . . . ?
Ir1 P1 C24 C25 -70.8(2) . . . . ?
C30 P1 C24 C29 -69.0(3) . . . . ?
C18 P1 C24 C29 39.7(3) . . . . ?
Ir1 P1 C24 C29 160.0(2) . . . . ?
C29 C24 C25 C26 -61.3(4) . . . . ?
P1 C24 C25 C26 164.3(2) . . . . ?
C24 C25 C26 C27 58.1(4) . . . . ?
C25 C26 C27 C28 -53.0(4) . . . . ?
C26 C27 C28 C29 52.7(4) . . . . ?
C27 C28 C29 C24 -56.3(4) . . . . ?
C25 C24 C29 C28 59.6(3) . . . . ?
P1 C24 C29 C28 -168.8(2) . . . . ?
C24 P1 C30 C35 66.1(4) . . . . ?
C18 P1 C30 C35 -42.8(4) . . . . ?
Ir1 P1 C30 C35 -163.9(3) . . . . ?
C24 P1 C30 C31 -63.1(3) . . . . ?
C18 P1 C30 C31 -172.0(3) . . . . ?
Ir1 P1 C30 C31 66.9(3) . . . . ?
C35 C30 C31 C32 59.6(4) . . . . ?
P1 C30 C31 C32 -167.2(3) . . . . ?
C30 C31 C32 C33 -57.4(5) . . . . ?
C31 C32 C33 C34 54.2(6) . . . . ?
C32 C33 C34 C35 -54.5(5) . . . . ?
C31 C30 C35 C34 -59.6(5) . . . . ?
P1 C30 C35 C34 168.1(4) . . . . ?
C33 C34 C35 C30 57.8(5) . . . . ?
C40 N3 C36 C37 2.3(6) . . . . ?
Ir1 N3 C36 C37 -167.0(4) . . . . ?
N3 C36 C37 C38 0.3(8) . . . . ?
C36 C37 C38 C39 -2.0(8) . . . . ?
C37 C38 C39 C40 1.2(8) . . . . ?
C36 N3 C40 C39 -3.2(6) . . . . ?
Ir1 N3 C40 C39 165.2(3) . . . . ?
C38 C39 C40 N3 1.6(7) . . . . ?
C17A B1A C1A C2A -98.7(3) . . . . ?
C9A B1A C1A C2A 23.3(4) . . . . ?
C25A B1A C1A C2A 141.1(3) . . . . ?
C17A B1A C1A C6A 72.6(4) . . . . ?
C9A B1A C1A C6A -165.4(3) . . . . ?
C25A B1A C1A C6A -47.5(4) . . . . ?
C6A C1A C2A C3A -0.1(5) . . . . ?
B1A C1A C2A C3A 171.6(3) . . . . ?
C1A C2A C3A C4A -1.8(5) . . . . ?
C1A C2A C3A C7A -179.5(3) . . . . ?
C2A C3A C4A C5A 2.2(6) . . . . ?
C7A C3A C4A C5A 179.9(4) . . . . ?
C3A C4A C5A C6A -0.7(7) . . . . ?
C3A C4A C5A C8A -179.8(5) . . . . ?
C4A C5A C6A C1A -1.3(7) . . . . ?
C8A C5A C6A C1A 177.8(5) . . . . ?
C2A C1A C6A C5A 1.6(6) . . . . ?
B1A C1A C6A C5A -170.3(4) . . . . ?
C4A C3A C7A F2A 143.5(4) . . . . ?
C2A C3A C7A F2A -38.8(5) . . . . ?
C4A C3A C7A F3A 22.8(5) . . . . ?
C2A C3A C7A F3A -159.5(3) . . . . ?
C4A C3A C7A F1A -97.5(4) . . . . ?
C2A C3A C7A F1A 80.2(4) . . . . ?
C6A C5A C8A F4A -163.9(8) . . . . ?
C4A C5A C8A F4A 15.1(11) . . . . ?
C6A C5A C8A F6A 63.1(9) . . . . ?
C4A C5A C8A F6A -117.8(7) . . . . ?
C6A C5A C8A F5' 29.4(10) . . . . ?
C4A C5A C8A F5' -151.6(7) . . . . ?
C6A C5A C8A F4' -128.3(7) . . . . ?
C4A C5A C8A F4' 50.8(9) . . . . ?
C6A C5A C8A F5A -48.1(7) . . . . ?
C4A C5A C8A F5A 131.0(5) . . . . ?
C6A C5A C8A F6' 128.2(5) . . . . ?
C4A C5A C8A F6' -52.8(6) . . . . ?
C17A B1A C9A C10A 160.7(3) . . . . ?
C25A B1A C9A C10A -78.1(3) . . . . ?
C1A B1A C9A C10A 44.0(4) . . . . ?
C17A B1A C9A C14A -24.5(4) . . . . ?
C25A B1A C9A C14A 96.7(3) . . . . ?
C1A B1A C9A C14A -141.2(3) . . . . ?
C14A C9A C10A C11A 1.4(4) . . . . ?
B1A C9A C10A C11A 176.6(3) . . . . ?
C9A C10A C11A C12A 1.0(5) . . . . ?
C9A C10A C11A C15A -176.3(3) . . . . ?
C10A C11A C12A C13A -1.9(5) . . . . ?
C15A C11A C12A C13A 175.4(4) . . . . ?
C11A C12A C13A C14A 0.4(5) . . . . ?
C11A C12A C13A C16A 177.1(3) . . . . ?
C12A C13A C14A C9A 2.1(5) . . . . ?
C16A C13A C14A C9A -174.6(3) . . . . ?
C10A C9A C14A C13A -2.9(4) . . . . ?
B1A C9A C14A C13A -178.1(3) . . . . ?
C12A C11A C15A F9' -75.1(12) . . . . ?
C10A C11A C15A F9' 102.3(12) . . . . ?
C12A C11A C15A F8A 13.1(10) . . . . ?
C10A C11A C15A F8A -169.5(9) . . . . ?
C12A C11A C15A F7' 155.4(15) . . . . ?
C10A C11A C15A F7' -27.2(16) . . . . ?
C12A C11A C15A F7A 143.3(11) . . . . ?
C10A C11A C15A F7A -39.3(12) . . . . ?
C12A C11A C15A F9A -103.6(8) . . . . ?
C10A C11A C15A F9A 73.8(8) . . . . ?
C12A C11A C15A F8' 42.2(10) . . . . ?
C10A C11A C15A F8' -140.4(10) . . . . ?
C12A C13A C16A F10A 17.4(13) . . . . ?
C14A C13A C16A F10A -165.8(12) . . . . ?
C12A C13A C16A F12' 157.8(8) . . . . ?
C14A C13A C16A F12' -25.4(9) . . . . ?
C12A C13A C16A F11' -80.3(9) . . . . ?
C14A C13A C16A F11' 96.4(8) . . . . ?
C12A C13A C16A F11A -109.2(12) . . . . ?
C14A C13A C16A F11A 67.6(12) . . . . ?
C12A C13A C16A F12A 139.0(9) . . . . ?
C14A C13A C16A F12A -44.2(9) . . . . ?
C12A C13A C16A F10' 36.9(7) . . . . ?
C14A C13A C16A F10' -146.3(6) . . . . ?
C9A B1A C17A C22A 149.7(3) . . . . ?
C25A B1A C17A C22A 32.5(4) . . . . ?
C1A B1A C17A C22A -88.0(4) . . . . ?
C9A B1A C17A C18A -36.9(4) . . . . ?
C25A B1A C17A C18A -154.0(3) . . . . ?
C1A B1A C17A C18A 85.4(3) . . . . ?
C22A C17A C18A C19A -2.1(5) . . . . ?
B1A C17A C18A C19A -176.0(3) . . . . ?
C17A C18A C19A C20A 2.0(5) . . . . ?
C17A C18A C19A C23A 178.9(3) . . . . ?
C18A C19A C20A C21A -1.1(6) . . . . ?
C23A C19A C20A C21A -177.9(4) . . . . ?
C19A C20A C21A C22A 0.4(6) . . . . ?
C19A C20A C21A C24A 177.9(4) . . . . ?
C20A C21A C22A C17A -0.7(6) . . . . ?
C24A C21A C22A C17A -178.2(4) . . . . ?
C18A C17A C22A C21A 1.5(5) . . . . ?
B1A C17A C22A C21A 175.4(3) . . . . ?
C20A C19A C23A F14A -142.2(9) . . . . ?
C18A C19A C23A F14A 40.9(10) . . . . ?
C20A C19A C23A F15' 0.2(11) . . . . ?
C18A C19A C23A F15' -176.8(10) . . . . ?
C20A C19A C23A F13' 124.6(9) . . . . ?
C18A C19A C23A F13' -52.4(9) . . . . ?
C20A C19A C23A F13A 98.7(11) . . . . ?
C18A C19A C23A F13A -78.3(11) . . . . ?
C20A C19A C23A F15A -19.3(9) . . . . ?
C18A C19A C23A F15A 163.8(8) . . . . ?
C20A C19A C23A F14' -120.9(9) . . . . ?
C18A C19A C23A F14' 62.2(9) . . . . ?
C20A C21A C24A F16' 116(2) . . . . ?
C22A C21A C24A F16' -67(2) . . . . ?
C20A C21A C24A F17' -23.9(16) . . . . ?
C22A C21A C24A F17' 153.6(15) . . . . ?
C20A C21A C24A F17A -61.4(9) . . . . ?
C22A C21A C24A F17A 116.1(7) . . . . ?
C20A C21A C24A F18A 166.1(6) . . . . ?
C22A C21A C24A F18A -16.4(9) . . . . ?
C20A C21A C24A F16A 55.5(6) . . . . ?
C22A C21A C24A F16A -127.0(5) . . . . ?
C20A C21A C24A F18' -132.3(11) . . . . ?
C22A C21A C24A F18' 45.2(11) . . . . ?
C17A B1A C25A C30A 39.1(4) . . . . ?
C9A B1A C25A C30A -82.8(3) . . . . ?
C1A B1A C25A C30A 154.4(3) . . . . ?
C17A B1A C25A C26A -147.3(3) . . . . ?
C9A B1A C25A C26A 90.8(3) . . . . ?
C1A B1A C25A C26A -32.0(4) . . . . ?
C30A C25A C26A C27A 0.2(5) . . . . ?
B1A C25A C26A C27A -173.7(3) . . . . ?
C25A C26A C27A C28A -0.6(5) . . . . ?
C25A C26A C27A C31A -179.9(3) . . . . ?
C26A C27A C28A C29A 0.2(5) . . . . ?
C31A C27A C28A C29A 179.5(3) . . . . ?
C27A C28A C29A C30A 0.6(5) . . . . ?
C27A C28A C29A C32A -179.1(3) . . . . ?
C28A C29A C30A C25A -1.0(5) . . . . ?
C32A C29A C30A C25A 178.7(3) . . . . ?
C26A C25A C30A C29A 0.6(5) . . . . ?
B1A C25A C30A C29A 174.6(3) . . . . ?
C28A C27A C31A F20A -118.7(9) . . . . ?
C26A C27A C31A F20A 60.6(9) . . . . ?
C28A C27A C31A F21' 36.0(10) . . . . ?
C26A C27A C31A F21' -144.6(10) . . . . ?
C28A C27A C31A F19A 116.3(7) . . . . ?
C26A C27A C31A F19A -64.3(8) . . . . ?
C28A C27A C31A F20' -84.5(7) . . . . ?
C26A C27A C31A F20' 94.9(7) . . . . ?
C28A C27A C31A F19' 161.4(7) . . . . ?
C26A C27A C31A F19' -19.2(8) . . . . ?
C28A C27A C31A F21A 0.3(7) . . . . ?
C26A C27A C31A F21A 179.6(6) . . . . ?
C28A C29A C32A F22A 29.6(5) . . . . ?
C30A C29A C32A F22A -150.1(3) . . . . ?
C28A C29A C32A F24A 150.6(3) . . . . ?
C30A C29A C32A F24A -29.1(5) . . . . ?
C28A C29A C32A F23A -90.4(4) . . . . ?
C30A C29A C32A F23A 89.9(4) . . . . ?
